data_2237450
loop_
_publ_author_name
'Sugumar, P.'
'Sankari, S.'
'Manisankar, P.'
'Ponnuswamy, M. N.'

_publ_section_title
;
 5-[1-(4-Methylphenyl)-2-nitrobutyl]-4-phenyl-1,2,3-selenadiazole
;
_journal_coeditor_code BT6877
_journal_issue 3
_journal_name_full 'Acta Crystallographica Section E'
_journal_page_first o430
_journal_paper_doi 10.1107/S1600536813004662
_journal_volume 69
_journal_year 2013
_chemical_formula_iupac 'C19 H19 N3 O2 Se'
_chemical_formula_moiety 'C19 H19 N3 O2 Se'
_chemical_formula_sum 'C19 H19 N3 O2 Se'
_chemical_formula_weight 400.33
_chemical_name_systematic
;
5-[1-(4-Methylphenyl)-2-nitrobutyl]-4-phenyl-1,2,3-selenadiazole
;
_space_group_IT_number 2
_symmetry_cell_setting triclinic
_symmetry_space_group_name_Hall '-P 1'
_symmetry_space_group_name_H-M 'P -1'
_atom_sites_solution_hydrogens geom
_atom_sites_solution_primary direct
_atom_sites_solution_secondary difmap
_audit_creation_method SHELXL-97
_cell_angle_alpha 80.669(3)
_cell_angle_beta 81.832(3)
_cell_angle_gamma 76.681(3)
_cell_formula_units_Z 2
_cell_length_a 8.2088(5)
_cell_length_b 8.4755(5)
_cell_length_c 13.7031(8)
_cell_measurement_reflns_used 3581
_cell_measurement_temperature 293(2)
_cell_measurement_theta_max 28.41
_cell_measurement_theta_min 1.51
_cell_volume 910.00(9)
_computing_cell_refinement 'SAINT (Bruker, 2008)'
_computing_data_collection 'APEX2 (Bruker, 2008)'
_computing_data_reduction 'SAINT (Bruker, 2008)'
_computing_molecular_graphics 'ORTEP-3 for Windows (Farrugia, 2012)'
_computing_publication_material 'SHELXL97 (Sheldrick, 2008) and PLATON (Spek, 2009)'
_computing_structure_refinement 'SHELXL97 (Sheldrick, 2008)'
_computing_structure_solution 'SHELXS97 (Sheldrick, 2008)'
_diffrn_ambient_temperature 293(2)
_diffrn_measured_fraction_theta_full 0.989
_diffrn_measured_fraction_theta_max 0.989
_diffrn_measurement_device_type 'Bruker SMART APEX CCD detector'
_diffrn_measurement_method '\w scans'
_diffrn_radiation_monochromator graphite
_diffrn_radiation_source 'fine-focus sealed tube'
_diffrn_radiation_type MoK\a
_diffrn_radiation_wavelength 0.71073
_diffrn_reflns_av_R_equivalents 0.0290
_diffrn_reflns_av_sigmaI/netI 0.0283
_diffrn_reflns_limit_h_max 10
_diffrn_reflns_limit_h_min -10
_diffrn_reflns_limit_k_max 11
_diffrn_reflns_limit_k_min -11
_diffrn_reflns_limit_l_max 18
_diffrn_reflns_limit_l_min -18
_diffrn_reflns_number 16036
_diffrn_reflns_theta_full 28.41
_diffrn_reflns_theta_max 28.41
_diffrn_reflns_theta_min 1.51
_exptl_absorpt_coefficient_mu 2.080
_exptl_absorpt_correction_T_max 0.688
_exptl_absorpt_correction_T_min 0.639
_exptl_absorpt_correction_type multi-scan
_exptl_absorpt_process_details '(SADABS; Bruker, 2008)'
_exptl_crystal_colour Colourless
_exptl_crystal_density_diffrn 1.461
_exptl_crystal_density_method 'not measured'
_exptl_crystal_description Block
_exptl_crystal_F_000 408
_exptl_crystal_size_max 0.22
_exptl_crystal_size_mid 0.20
_exptl_crystal_size_min 0.18
_refine_diff_density_max 0.365
_refine_diff_density_min -0.348
_refine_ls_extinction_method none
_refine_ls_goodness_of_fit_ref 1.041
_refine_ls_hydrogen_treatment constr
_refine_ls_matrix_type full
_refine_ls_number_parameters 226
_refine_ls_number_reflns 4516
_refine_ls_number_restraints 0
_refine_ls_restrained_S_all 1.041
_refine_ls_R_factor_all 0.0462
_refine_ls_R_factor_gt 0.0314
_refine_ls_shift/su_max 0.001
_refine_ls_shift/su_mean 0.000
_refine_ls_structure_factor_coef Fsqd
_refine_ls_weighting_details 'calc w=1/[\s^2^(Fo^2^)+(0.0366P)^2^+0.2693P] where P=(Fo^2^+2Fc^2^)/3'
_refine_ls_weighting_scheme calc
_refine_ls_wR_factor_gt 0.0769
_refine_ls_wR_factor_ref 0.0825
_reflns_number_gt 3581
_reflns_number_total 4516
_reflns_threshold_expression I>2sigma(I)
_cod_data_source_file bt6877.cif
_cod_data_source_block I
_cod_database_code 2237450
_cod_database_fobs_code 2237450

loop_
_symmetry_equiv_pos_as_xyz
'x, y, z'
'-x, -y, -z'

loop_
_atom_site_type_symbol
_atom_site_label
_atom_site_fract_x
_atom_site_fract_y
_atom_site_fract_z
_atom_site_U_iso_or_equiv
_atom_site_adp_type
_atom_site_calc_flag
_atom_site_refinement_flags
_atom_site_occupancy
_atom_site_symmetry_multiplicity
C C1 0.2947(3) 0.3855(3) 1.00144(16) 0.0503(5) Uani d . 1 1
H H1 0.3533 0.4691 0.9817 0.060 Uiso calc R 1 1
C C2 0.1576(3) 0.4047(3) 1.07280(18) 0.0629(6) Uani d . 1 1
H H2 0.1249 0.5011 1.1013 0.075 Uiso calc R 1 1
C C3 0.0694(3) 0.2834(3) 1.10192(18) 0.0652(6) Uani d . 1 1
H H3 -0.0239 0.2983 1.1493 0.078 Uiso calc R 1 1
C C4 0.1185(3) 0.1394(3) 1.06127(16) 0.0556(5) Uani d . 1 1
H H4 0.0591 0.0566 1.0817 0.067 Uiso calc R 1 1
C C5 0.2557(3) 0.1179(3) 0.99035(14) 0.0458(4) Uani d . 1 1
H H5 0.2885 0.0202 0.9633 0.055 Uiso calc R 1 1
C C6 0.3455(2) 0.2407(2) 0.95882(13) 0.0401(4) Uani d . 1 1
C C7 0.4922(2) 0.2231(2) 0.88259(14) 0.0387(4) Uani d . 1 1
C C8 0.5046(2) 0.1710(2) 0.79162(13) 0.0374(4) Uani d . 1 1
C C9 0.3631(2) 0.1341(2) 0.74558(13) 0.0368(4) Uani d . 1 1
H H9 0.2798 0.1065 0.8006 0.044 Uiso calc R 1 1
C C10 0.2765(2) 0.2886(2) 0.68336(13) 0.0355(4) Uani d . 1 1
C C11 0.3452(2) 0.3521(2) 0.59131(14) 0.0435(4) Uani d . 1 1
H H11 0.4483 0.2974 0.5632 0.052 Uiso calc R 1 1
C C12 0.2619(3) 0.4961(3) 0.54083(15) 0.0472(5) Uani d . 1 1
H H12 0.3104 0.5365 0.4791 0.057 Uiso calc R 1 1
C C13 0.1083(3) 0.5815(2) 0.57996(15) 0.0439(4) Uani d . 1 1
C C14 0.0403(3) 0.5158(3) 0.67137(16) 0.0527(5) Uani d . 1 1
H H14 -0.0634 0.5699 0.6993 0.063 Uiso calc R 1 1
C C15 0.1222(2) 0.3722(3) 0.72230(14) 0.0476(5) Uani d . 1 1
H H15 0.0729 0.3311 0.7836 0.057 Uiso calc R 1 1
C C16 0.4238(2) -0.0165(2) 0.69108(15) 0.0437(4) Uani d . 1 1
H H16 0.5191 -0.0003 0.6415 0.052 Uiso calc R 1 1
C C17 0.4758(3) -0.1734(3) 0.76190(19) 0.0647(6) Uani d . 1 1
H H17A 0.5717 -0.1646 0.7931 0.078 Uiso calc R 1 1
H H17B 0.3839 -0.1828 0.8140 0.078 Uiso calc R 1 1
C C18 0.5217(4) -0.3281(3) 0.7132(3) 0.0928(10) Uani d . 1 1
H H18A 0.5515 -0.4209 0.7625 0.139 Uiso calc R 1 1
H H18B 0.6155 -0.3223 0.6632 0.139 Uiso calc R 1 1
H H18C 0.4271 -0.3393 0.6829 0.139 Uiso calc R 1 1
C C19 0.0164(3) 0.7377(3) 0.52454(19) 0.0585(6) Uani d . 1 1
H H19A -0.0870 0.7788 0.5635 0.088 Uiso calc R 1 1
H H19B -0.0079 0.7163 0.4621 0.088 Uiso calc R 1 1
H H19C 0.0856 0.8175 0.5128 0.088 Uiso calc R 1 1
N N1 0.7608(2) 0.2547(2) 0.83861(15) 0.0553(4) Uani d . 1 1
N N2 0.6345(2) 0.2673(2) 0.90304(13) 0.0477(4) Uani d . 1 1
N N3 0.2804(2) -0.0354(2) 0.63942(14) 0.0503(4) Uani d . 1 1
O O1 0.1466(2) -0.0390(2) 0.68800(15) 0.0737(5) Uani d . 1 1
O O2 0.3084(2) -0.0475(2) 0.55093(13) 0.0743(5) Uani d . 1 1
Se Se1 0.71589(3) 0.17548(3) 0.726788(16) 0.05444(9) Uani d . 1 1

loop_
_atom_site_aniso_label
_atom_site_aniso_U_11
_atom_site_aniso_U_22
_atom_site_aniso_U_33
_atom_site_aniso_U_12
_atom_site_aniso_U_13
_atom_site_aniso_U_23
C1 0.0530(11) 0.0487(12) 0.0547(12) -0.0144(9) -0.0076(9) -0.0163(9)
C2 0.0634(14) 0.0657(15) 0.0626(14) -0.0092(12) 0.0011(11) -0.0309(12)
C3 0.0566(13) 0.0859(18) 0.0541(13) -0.0153(13) 0.0065(11) -0.0231(12)
C4 0.0597(13) 0.0662(14) 0.0441(11) -0.0243(11) -0.0021(10) -0.0037(10)
C5 0.0565(11) 0.0445(11) 0.0386(10) -0.0149(9) -0.0050(9) -0.0062(8)
C6 0.0440(10) 0.0419(10) 0.0359(9) -0.0078(8) -0.0108(8) -0.0059(8)
C7 0.0424(9) 0.0327(9) 0.0424(10) -0.0087(7) -0.0101(8) -0.0035(7)
C8 0.0357(8) 0.0378(9) 0.0377(9) -0.0082(7) -0.0039(7) -0.0020(7)
C9 0.0347(8) 0.0416(10) 0.0343(9) -0.0096(7) -0.0024(7) -0.0053(7)
C10 0.0336(8) 0.0411(9) 0.0344(9) -0.0099(7) -0.0045(7) -0.0094(7)
C11 0.0350(9) 0.0507(11) 0.0428(10) -0.0083(8) 0.0023(8) -0.0071(8)
C12 0.0475(11) 0.0520(12) 0.0425(10) -0.0180(9) -0.0027(8) 0.0012(9)
C13 0.0479(10) 0.0422(10) 0.0470(11) -0.0117(8) -0.0157(8) -0.0092(8)
C14 0.0436(10) 0.0608(13) 0.0476(11) 0.0066(9) -0.0041(9) -0.0153(10)
C15 0.0416(10) 0.0614(13) 0.0341(9) -0.0037(9) 0.0020(8) -0.0061(9)
C16 0.0406(9) 0.0429(10) 0.0498(11) -0.0073(8) -0.0093(8) -0.0110(8)
C17 0.0781(17) 0.0461(12) 0.0714(16) -0.0045(11) -0.0276(13) -0.0080(11)
C18 0.107(2) 0.0507(15) 0.121(3) 0.0067(15) -0.040(2) -0.0229(16)
C19 0.0648(14) 0.0447(12) 0.0698(14) -0.0094(10) -0.0281(12) -0.0042(10)
N1 0.0464(9) 0.0612(11) 0.0647(12) -0.0214(8) -0.0099(9) -0.0091(9)
N2 0.0479(9) 0.0458(9) 0.0551(10) -0.0156(7) -0.0135(8) -0.0085(8)
N3 0.0512(10) 0.0465(10) 0.0584(11) -0.0126(8) -0.0115(8) -0.0135(8)
O1 0.0512(9) 0.0907(13) 0.0909(13) -0.0282(9) -0.0038(9) -0.0312(10)
O2 0.0850(13) 0.0909(13) 0.0587(10) -0.0269(10) -0.0189(9) -0.0225(9)
Se1 0.03995(12) 0.07233(17) 0.05185(14) -0.01761(10) 0.00149(9) -0.00817(10)

loop_
_atom_type_symbol
_atom_type_description
_atom_type_scat_dispersion_real
_atom_type_scat_dispersion_imag
_atom_type_scat_source
C C 0.0033 0.0016 'International Tables Vol C Tables 4.2.6.8 and 6.1.1.4'
H H 0.0000 0.0000 'International Tables Vol C Tables 4.2.6.8 and 6.1.1.4'
N N 0.0061 0.0033 'International Tables Vol C Tables 4.2.6.8 and 6.1.1.4'
O O 0.0106 0.0060 'International Tables Vol C Tables 4.2.6.8 and 6.1.1.4'
Se Se -0.0929 2.2259 'International Tables Vol C Tables 4.2.6.8 and 6.1.1.4'

loop_
_geom_angle_atom_site_label_1
_geom_angle_atom_site_label_2
_geom_angle_atom_site_label_3
_geom_angle
C2 C1 C6 120.1(2)
C2 C1 H1 120.0
C6 C1 H1 120.0
C3 C2 C1 120.6(2)
C3 C2 H2 119.7
C1 C2 H2 119.7
C2 C3 C4 120.1(2)
C2 C3 H3 120.0
C4 C3 H3 120.0
C3 C4 C5 120.0(2)
C3 C4 H4 120.0
C5 C4 H4 120.0
C4 C5 C6 120.69(19)
C4 C5 H5 119.7
C6 C5 H5 119.7
C5 C6 C1 118.49(18)
C5 C6 C7 122.41(17)
C1 C6 C7 119.10(18)
C8 C7 N2 115.11(17)
C8 C7 C6 127.85(17)
N2 C7 C6 117.02(16)
C7 C8 C9 126.13(16)
C7 C8 Se1 109.15(13)
C9 C8 Se1 124.37(13)
C8 C9 C10 109.47(15)
C8 C9 C16 111.39(14)
C10 C9 C16 115.25(15)
C8 C9 H9 106.7
C10 C9 H9 106.7
C16 C9 H9 106.7
C15 C10 C11 118.05(18)
C15 C10 C9 118.02(16)
C11 C10 C9 123.92(16)
C12 C11 C10 120.65(17)
C12 C11 H11 119.7
C10 C11 H11 119.7
C11 C12 C13 121.60(19)
C11 C12 H12 119.2
C13 C12 H12 119.2
C14 C13 C12 117.15(18)
C14 C13 C19 121.15(19)
C12 C13 C19 121.7(2)
C15 C14 C13 121.71(18)
C15 C14 H14 119.1
C13 C14 H14 119.1
C14 C15 C10 120.83(19)
C14 C15 H15 119.6
C10 C15 H15 119.6
N3 C16 C17 107.96(18)
N3 C16 C9 108.05(15)
C17 C16 C9 112.39(17)
N3 C16 H16 109.5
C17 C16 H16 109.5
C9 C16 H16 109.5
C18 C17 C16 114.6(2)
C18 C17 H17A 108.6
C16 C17 H17A 108.6
C18 C17 H17B 108.6
C16 C17 H17B 108.6
H17A C17 H17B 107.6
C17 C18 H18A 109.5
C17 C18 H18B 109.5
H18A C18 H18B 109.5
C17 C18 H18C 109.5
H18A C18 H18C 109.5
H18B C18 H18C 109.5
C13 C19 H19A 109.5
C13 C19 H19B 109.5
H19A C19 H19B 109.5
C13 C19 H19C 109.5
H19A C19 H19C 109.5
H19B C19 H19C 109.5
N2 N1 Se1 110.60(13)
N1 N2 C7 118.12(17)
O1 N3 O2 124.26(19)
O1 N3 C16 118.29(18)
O2 N3 C16 117.45(18)
C8 Se1 N1 87.01(8)

loop_
_geom_bond_atom_site_label_1
_geom_bond_atom_site_label_2
_geom_bond_distance
C1 C2 1.380(3)
C1 C6 1.396(3)
C1 H1 0.9300
C2 C3 1.366(4)
C2 H2 0.9300
C3 C4 1.376(3)
C3 H3 0.9300
C4 C5 1.377(3)
C4 H4 0.9300
C5 C6 1.389(3)
C5 H5 0.9300
C6 C7 1.475(3)
C7 C8 1.372(3)
C7 N2 1.383(2)
C8 C9 1.511(2)
C8 Se1 1.8385(18)
C9 C10 1.526(2)
C9 C16 1.532(3)
C9 H9 0.9800
C10 C15 1.382(2)
C10 C11 1.384(3)
C11 C12 1.382(3)
C11 H11 0.9300
C12 C13 1.384(3)
C12 H12 0.9300
C13 C14 1.382(3)
C13 C19 1.508(3)
C14 C15 1.379(3)
C14 H14 0.9300
C15 H15 0.9300
C16 N3 1.508(3)
C16 C17 1.526(3)
C16 H16 0.9800
C17 C18 1.514(3)
C17 H17A 0.9700
C17 H17B 0.9700
C18 H18A 0.9600
C18 H18B 0.9600
C18 H18C 0.9600
C19 H19A 0.9600
C19 H19B 0.9600
C19 H19C 0.9600
N1 N2 1.259(2)
N1 Se1 1.8824(19)
N3 O1 1.205(2)
N3 O2 1.218(2)

loop_
_geom_hbond_atom_site_label_D
_geom_hbond_atom_site_label_H
_geom_hbond_atom_site_label_A
_geom_hbond_site_symmetry_A
_geom_hbond_distance_DH
_geom_hbond_distance_HA
_geom_hbond_distance_DA
_geom_hbond_angle_DHA
C19 H19C O2 1_565 0.96 2.52 3.414(3) 154.9

loop_
_geom_torsion_atom_site_label_1
_geom_torsion_atom_site_label_2
_geom_torsion_atom_site_label_3
_geom_torsion_atom_site_label_4
_geom_torsion
C6 C1 C2 C3 -0.5(4)
C1 C2 C3 C4 1.0(4)
C2 C3 C4 C5 -0.7(4)
C3 C4 C5 C6 -0.2(3)
C4 C5 C6 C1 0.7(3)
C4 C5 C6 C7 -179.56(19)
C2 C1 C6 C5 -0.3(3)
C2 C1 C6 C7 179.92(19)
C5 C6 C7 C8 48.6(3)
C1 C6 C7 C8 -131.6(2)
C5 C6 C7 N2 -132.97(19)
C1 C6 C7 N2 46.8(2)
N2 C7 C8 C9 -172.54(17)
C6 C7 C8 C9 5.9(3)
N2 C7 C8 Se1 0.9(2)
C6 C7 C8 Se1 179.30(15)
C7 C8 C9 C10 90.5(2)
Se1 C8 C9 C10 -81.96(17)
C7 C8 C9 C16 -140.87(19)
Se1 C8 C9 C16 46.7(2)
C8 C9 C10 C15 -103.79(19)
C16 C9 C10 C15 129.73(19)
C8 C9 C10 C11 74.6(2)
C16 C9 C10 C11 -51.8(2)
C15 C10 C11 C12 0.8(3)
C9 C10 C11 C12 -177.63(18)
C10 C11 C12 C13 0.0(3)
C11 C12 C13 C14 -0.7(3)
C11 C12 C13 C19 -179.36(19)
C12 C13 C14 C15 0.7(3)
C19 C13 C14 C15 179.3(2)
C13 C14 C15 C10 0.1(3)
C11 C10 C15 C14 -0.9(3)
C9 C10 C15 C14 177.67(19)
C8 C9 C16 N3 -174.74(15)
C10 C9 C16 N3 -49.2(2)
C8 C9 C16 C17 66.3(2)
C10 C9 C16 C17 -168.26(17)
N3 C16 C17 C18 55.6(3)
C9 C16 C17 C18 174.7(2)
Se1 N1 N2 C7 0.2(2)
C8 C7 N2 N1 -0.7(3)
C6 C7 N2 N1 -179.36(17)
C17 C16 N3 O1 68.7(2)
C9 C16 N3 O1 -53.1(2)
C17 C16 N3 O2 -110.7(2)
C9 C16 N3 O2 127.50(19)
C7 C8 Se1 N1 -0.60(14)
C9 C8 Se1 N1 172.95(16)
N2 N1 Se1 C8 0.23(15)
